data_4500773
loop_
_publ_author_name
'Park, Tae-Hong'
'Koh, Kyoungmoo'
'Wong-Foy, Antek G.'
'Matzger, Adam J.'

_publ_section_title
;
 Nonlinear Properties in Coordination Copolymers Derived from Randomly
 Mixed Ligands
;
_journal_issue 6
_journal_name_full 'Crystal Growth &amp; Design'
_journal_page_first 2059
_journal_paper_doi 10.1021/cg200271e
_journal_volume 11
_journal_year 2011
_chemical_formula_moiety 'C54 H48 O13 Zn4'
_chemical_formula_sum 'C54 H48 O13 Zn4'
_chemical_formula_weight 1166.40
_chemical_name_common Zn4O(Me4BPDC)3
_chemical_name_systematic
; 
 ? 
;
_space_group_IT_number 167
_symmetry_cell_setting trigonal
_symmetry_Int_Tables_number 167
_symmetry_space_group_name_Hall '-R 3 2"c'
_symmetry_space_group_name_H-M 'R -3 c :H'
_atom_sites_solution_hydrogens geom
_atom_sites_solution_primary direct
_atom_sites_solution_secondary difmap
_audit_creation_method SHELXL-97
_cell_angle_alpha 90.00
_cell_angle_beta 90.00
_cell_angle_gamma 120.00
_cell_formula_units_Z 12
_cell_length_a 22.6523(6)
_cell_length_b 22.6523(6)
_cell_length_c 65.9502(16)
_cell_measurement_reflns_used 6700
_cell_measurement_temperature 293(2)
_cell_measurement_theta_max 65.44
_cell_measurement_theta_min 6.54
_cell_volume 29307.0(13)
_computing_cell_refinement 'CrystalClear 2.0'
_computing_data_collection 'CrystalClear 2.0'
_computing_data_reduction 'CrystalClear 2.0'
_computing_molecular_graphics 'CrystalStructure 4.0'
_computing_structure_refinement 'SHELXL-97 (Sheldrick, 1997)'
_computing_structure_solution 'SHELXS-97 (Sheldrick, 1990)'
_diffrn_ambient_temperature 293(2)
_diffrn_detector_area_resol_mean 10.000
_diffrn_measured_fraction_theta_full 0.919
_diffrn_measured_fraction_theta_max 0.919
_diffrn_measurement_device_type 'Rigaku R-AXIS RAPID imaging plate'
_diffrn_measurement_method \w
_diffrn_radiation_monochromator graphite
_diffrn_radiation_source 'fine-focus sealed tube'
_diffrn_radiation_type CuK\a
_diffrn_radiation_wavelength 1.54187
_diffrn_reflns_av_R_equivalents 0.0315
_diffrn_reflns_av_sigmaI/netI 0.0393
_diffrn_reflns_limit_h_max 26
_diffrn_reflns_limit_h_min -16
_diffrn_reflns_limit_k_max 20
_diffrn_reflns_limit_k_min -22
_diffrn_reflns_limit_l_max 41
_diffrn_reflns_limit_l_min -67
_diffrn_reflns_number 19777
_diffrn_reflns_theta_full 66.63
_diffrn_reflns_theta_max 66.63
_diffrn_reflns_theta_min 6.55
_exptl_absorpt_coefficient_mu 1.392
_exptl_absorpt_correction_T_max 0.757
_exptl_absorpt_correction_T_min 0.456
_exptl_absorpt_correction_type multi-scan
_exptl_absorpt_process_details
;
    Higashi, T. (1995). Program for Absorption Correction.
    Rigaku Corporation, Tokyo, Japan.
;
_exptl_crystal_colour Colorless
_exptl_crystal_density_diffrn 0.793
_exptl_crystal_density_method 'not measured'
_exptl_crystal_description block
_exptl_crystal_F_000 7152
_exptl_crystal_size_max 0.12
_exptl_crystal_size_mid 0.11
_exptl_crystal_size_min 0.11
_refine_diff_density_max 0.751
_refine_diff_density_min -1.032
_refine_diff_density_rms 0.088
_refine_ls_extinction_method none
_refine_ls_goodness_of_fit_ref 1.381
_refine_ls_hydrogen_treatment riding
_refine_ls_matrix_type full
_refine_ls_number_parameters 214
_refine_ls_number_reflns 5305
_refine_ls_number_restraints 0
_refine_ls_restrained_S_all 1.381
_refine_ls_R_factor_all 0.1042
_refine_ls_R_factor_gt 0.0824
_refine_ls_shift/su_max 0.001
_refine_ls_shift/su_mean 0.000
_refine_ls_structure_factor_coef Fsqd
_refine_ls_weighting_details 'calc w=1/[\s^2^(Fo^2^)+(0.1000P)^2^+0.0000P] where P=(Fo^2^+2Fc^2^)/3'
_refine_ls_weighting_scheme calc
_refine_ls_wR_factor_gt 0.2275
_refine_ls_wR_factor_ref 0.2391
_reflns_number_gt 3319
_reflns_number_total 5305
_reflns_threshold_expression >2sigma(I)
_cod_data_source_file cg200271e_si_001.cif
_cod_data_source_block Zn4O(Me4BPDC)3
_cod_original_sg_symbol_H-M 'R -3 c:H'
_cod_database_code 4500773

loop_
_symmetry_equiv_pos_as_xyz
'x, y, z'
'-y, x-y, z'
'-x+y, -x, z'
'-x+y, y, z+1/2'
'x, x-y, z+1/2'
'-y, -x, z+1/2'
'x+2/3, y+1/3, z+1/3'
'-y+2/3, x-y+1/3, z+1/3'
'-x+y+2/3, -x+1/3, z+1/3'
'-x+y+2/3, y+1/3, z+5/6'
'x+2/3, x-y+1/3, z+5/6'
'-y+2/3, -x+1/3, z+5/6'
'x+1/3, y+2/3, z+2/3'
'-y+1/3, x-y+2/3, z+2/3'
'-x+y+1/3, -x+2/3, z+2/3'
'-x+y+1/3, y+2/3, z+7/6'
'x+1/3, x-y+2/3, z+7/6'
'-y+1/3, -x+2/3, z+7/6'
'-x, -y, -z'
'y, -x+y, -z'
'x-y, x, -z'
'x-y, -y, -z-1/2'
'-x, -x+y, -z-1/2'
'y, x, -z-1/2'
'-x+2/3, -y+1/3, -z+1/3'
'y+2/3, -x+y+1/3, -z+1/3'
'x-y+2/3, x+1/3, -z+1/3'
'x-y+2/3, -y+1/3, -z-1/6'
'-x+2/3, -x+y+1/3, -z-1/6'
'y+2/3, x+1/3, -z-1/6'
'-x+1/3, -y+2/3, -z+2/3'
'y+1/3, -x+y+2/3, -z+2/3'
'x-y+1/3, x+2/3, -z+2/3'
'x-y+1/3, -y+2/3, -z+1/6'
'-x+1/3, -x+y+2/3, -z+1/6'
'y+1/3, x+2/3, -z+1/6'

loop_
_atom_site_label
_atom_site_type_symbol
_atom_site_fract_x
_atom_site_fract_y
_atom_site_fract_z
_atom_site_U_iso_or_equiv
_atom_site_adp_type
_atom_site_occupancy
_atom_site_symmetry_multiplicity
_atom_site_calc_flag
_atom_site_refinement_flags
Zn1 Zn 1.0000 1.0000 0.545577(15) 0.0471(3) Uani 1 3 d S
Zn2 Zn 0.62379(3) 0.38485(3) 0.416935(9) 0.0489(3) Uani 1 1 d .
O1 O 0.68593(18) 0.45920(16) 0.43373(5) 0.0730(10) Uani 1 1 d .
O2 O 0.92839(15) 0.84144(17) 0.56150(6) 0.0711(10) Uani 1 1 d .
O3 O 0.9739(3) 0.9125(2) 0.53556(6) 0.1364(19) Uani 1 1 d .
O4 O 0.78226(15) 0.45355(15) 0.43412(5) 0.0710(9) Uani 1 1 d .
O5 O 1.0000 1.0000 0.57469(8) 0.0445(12) Uani 1 3 d S
C1 C 0.8315(5) 0.6361(3) 0.48463(11) 0.116(3) Uani 1 1 d .
C2 C 0.7742(3) 0.5321(3) 0.45604(9) 0.0765(17) Uani 1 1 d .
C3 C 0.8622(4) 0.6914(3) 0.49989(12) 0.136(3) Uani 1 1 d .
C4 C 0.8671(4) 0.6062(3) 0.47750(10) 0.127(3) Uani 1 1 d .
C5 C 0.8377(3) 0.5540(3) 0.46349(9) 0.108(2) Uani 1 1 d .
H1 H 0.8620 0.5333 0.4591 0.130 Uiso 1 1 calc R
C6 C 0.7402(4) 0.5617(3) 0.46293(9) 0.111(2) Uani 1 1 d .
H2 H 0.6962 0.5464 0.4582 0.133 Uiso 1 1 calc R
C7 C 0.7675(5) 0.6140(4) 0.47682(11) 0.123(3) Uani 1 1 d .
C8 C 0.7440(3) 0.4773(3) 0.43975(9) 0.0713(15) Uani 1 1 d .
C9 C 0.9137(4) 0.7964(3) 0.52814(10) 0.122(3) Uani 1 1 d .
C10 C 0.8772(3) 0.7298(3) 0.53419(11) 0.130(3) Uani 1 1 d .
H3 H 0.8703 0.7200 0.5480 0.156 Uiso 1 1 calc R
C11 C 0.8504(4) 0.6766(3) 0.52036(12) 0.137(3) Uani 1 1 d .
C12 C 0.9015(5) 0.7579(4) 0.49293(11) 0.177(4) Uani 1 1 d .
C13 C 0.9261(4) 0.8104(4) 0.50816(12) 0.187(4) Uani 1 1 d .
H4 H 0.9516 0.8556 0.5041 0.224 Uiso 1 1 calc R
C14 C 0.9398(3) 0.8537(3) 0.54327(12) 0.102(2) Uani 1 1 d .
C15 C 0.8140(4) 0.6047(4) 0.52726(12) 0.214(6) Uani 1 1 d .
H5 H 0.7661 0.5889 0.5282 0.257 Uiso 1 1 calc R
H6 H 0.8308 0.6016 0.5403 0.257 Uiso 1 1 calc R
H7 H 0.8216 0.5771 0.5177 0.257 Uiso 1 1 calc R
C16 C 0.9153(5) 0.7773(4) 0.47049(11) 0.266(6) Uani 1 1 d .
H8 H 0.9550 0.7755 0.4662 0.319 Uiso 1 1 calc R
H9 H 0.9230 0.8226 0.4686 0.319 Uiso 1 1 calc R
H10 H 0.8768 0.7458 0.4626 0.319 Uiso 1 1 calc R
C17 C 0.9391(5) 0.6297(4) 0.48634(14) 0.233(5) Uani 1 1 d .
H11 H 0.9726 0.6678 0.4787 0.280 Uiso 1 1 calc R
H12 H 0.9485 0.5929 0.4856 0.280 Uiso 1 1 calc R
H13 H 0.9406 0.6430 0.5002 0.280 Uiso 1 1 calc R
C18 C 0.7285(5) 0.6477(4) 0.48478(12) 0.211(4) Uani 1 1 d .
H14 H 0.7012 0.6224 0.4962 0.253 Uiso 1 1 calc R
H15 H 0.6995 0.6484 0.4743 0.253 Uiso 1 1 calc R
H16 H 0.7601 0.6935 0.4889 0.253 Uiso 1 1 calc R

loop_
_atom_site_aniso_label
_atom_site_aniso_U_11
_atom_site_aniso_U_22
_atom_site_aniso_U_33
_atom_site_aniso_U_23
_atom_site_aniso_U_13
_atom_site_aniso_U_12
Zn1 0.0554(4) 0.0554(4) 0.0306(7) 0.000 0.000 0.0277(2)
Zn2 0.0595(4) 0.0587(4) 0.0345(5) 0.0044(2) 0.0047(2) 0.0341(3)
O1 0.091(3) 0.079(2) 0.059(2) -0.0216(17) -0.0126(19) 0.051(2)
O2 0.106(3) 0.063(2) 0.039(2) -0.0036(17) 0.0059(18) 0.0377(18)
O3 0.265(6) 0.070(3) 0.037(3) -0.011(2) 0.018(3) 0.055(3)
O4 0.071(2) 0.078(2) 0.051(2) -0.0254(17) -0.0049(16) 0.0277(18)
O5 0.0522(18) 0.0522(18) 0.029(3) 0.000 0.000 0.0261(9)
C1 0.192(8) 0.066(4) 0.060(5) -0.012(3) 0.003(5) 0.042(5)
C2 0.096(4) 0.064(3) 0.054(4) -0.019(3) -0.010(3) 0.028(3)
C3 0.246(8) 0.060(4) 0.066(6) -0.027(3) -0.027(5) 0.050(5)
C4 0.155(7) 0.087(5) 0.087(6) -0.039(4) -0.036(5) 0.023(4)
C5 0.134(6) 0.083(4) 0.089(5) -0.037(3) -0.015(4) 0.040(4)
C6 0.157(6) 0.105(5) 0.082(5) -0.052(4) -0.022(4) 0.073(5)
C7 0.202(9) 0.097(5) 0.080(6) -0.031(4) -0.005(5) 0.081(6)
C8 0.095(4) 0.057(3) 0.052(4) -0.002(3) 0.012(3) 0.030(3)
C9 0.228(7) 0.073(4) 0.028(4) -0.009(3) 0.008(4) 0.047(4)
C10 0.214(8) 0.075(4) 0.053(5) -0.012(3) 0.014(4) 0.036(4)
C11 0.239(8) 0.061(4) 0.056(5) -0.015(3) -0.001(4) 0.034(4)
C12 0.359(11) 0.076(5) 0.037(5) -0.014(3) 0.018(5) 0.064(6)
C13 0.369(12) 0.067(4) 0.055(6) -0.018(4) 0.006(6) 0.057(6)
C14 0.156(6) 0.053(4) 0.075(5) -0.007(3) 0.001(4) 0.036(4)
C15 0.375(14) 0.067(5) 0.079(7) -0.020(4) -0.003(5) 0.018(5)
C16 0.536(16) 0.087(5) 0.040(6) -0.009(4) 0.022(7) 0.055(8)
C17 0.226(10) 0.198(9) 0.223(9) -0.146(7) -0.087(8) 0.067(8)
C18 0.334(13) 0.203(8) 0.172(8) -0.106(6) -0.028(8) 0.191(9)

loop_
_atom_type_symbol
_atom_type_description
_atom_type_scat_dispersion_real
_atom_type_scat_dispersion_imag
_atom_type_scat_source
C C 0.0181 0.0091 'International Tables Vol C Tables 4.2.6.8 and 6.1.1.4'
H H 0.0000 0.0000 'International Tables Vol C Tables 4.2.6.8 and 6.1.1.4'
O O 0.0492 0.0322 'International Tables Vol C Tables 4.2.6.8 and 6.1.1.4'
Zn Zn -1.5491 0.6778 'International Tables Vol C Tables 4.2.6.8 and 6.1.1.4'

loop_
_geom_angle_atom_site_label_1
_geom_angle_atom_site_label_2
_geom_angle_atom_site_label_3
_geom_angle
_geom_angle_site_symmetry_1
_geom_angle_site_symmetry_3
O3 Zn1 O3 108.37(14) 3_675 .
O3 Zn1 O3 108.37(14) 3_675 2_765
O3 Zn1 O3 108.37(14) . 2_765
O3 Zn1 O5 110.55(13) 3_675 .
O3 Zn1 O5 110.55(13) . .
O3 Zn1 O5 110.55(13) 2_765 .
O3 Zn1 Zn2 74.58(13) 3_675 18_664
O3 Zn1 Zn2 129.85(13) . 18_664
O3 Zn1 Zn2 118.15(15) 2_765 18_664
O5 Zn1 Zn2 36.481(15) . 18_664
O3 Zn1 Zn2 118.15(15) 3_675 17_554
O3 Zn1 Zn2 74.58(13) . 17_554
O3 Zn1 Zn2 129.85(13) 2_765 17_554
O5 Zn1 Zn2 36.484(15) . 17_554
Zn2 Zn1 Zn2 61.99(2) 18_664 17_554
O3 Zn1 Zn2 129.85(13) 3_675 16_654
O3 Zn1 Zn2 118.15(15) . 16_654
O3 Zn1 Zn2 74.58(13) 2_765 16_654
O5 Zn1 Zn2 36.484(15) . 16_654
Zn2 Zn1 Zn2 61.99(2) 18_664 16_654
Zn2 Zn1 Zn2 61.98(2) 17_554 16_654
O1 Zn2 O2 108.88(13) . 11_454
O1 Zn2 O4 105.35(17) . 2_655
O2 Zn2 O4 109.47(14) 11_454 2_655
O1 Zn2 O5 109.52(12) . 10_544
O2 Zn2 O5 113.31(18) 11_454 10_544
O4 Zn2 O5 110.01(12) 2_655 10_544
O1 Zn2 Zn1 124.35(10) . 10_544
O2 Zn2 Zn1 77.36(11) 11_454 10_544
O4 Zn2 Zn1 125.04(10) 2_655 10_544
O5 Zn2 Zn1 35.95(14) 10_544 10_544
C8 O1 Zn2 132.2(3) . .
C14 O2 Zn2 127.9(4) . 17_554
C14 O3 Zn1 132.3(4) . .
C8 O4 Zn2 129.5(3) . 3_665
Zn1 O5 Zn2 107.57(14) . 18_664
Zn1 O5 Zn2 107.57(14) . 17_554
Zn2 O5 Zn2 111.31(13) 18_664 17_554
Zn1 O5 Zn2 107.57(14) . 16_654
Zn2 O5 Zn2 111.30(13) 18_664 16_654
Zn2 O5 Zn2 111.29(13) 17_554 16_654
C4 C1 C7 117.7(7) . .
C4 C1 C3 120.5(8) . .
C7 C1 C3 121.8(8) . .
C6 C2 C5 118.0(6) . .
C6 C2 C8 120.9(5) . .
C5 C2 C8 121.1(5) . .
C11 C3 C12 121.8(6) . .
C11 C3 C1 120.3(7) . .
C12 C3 C1 117.9(7) . .
C1 C4 C5 120.2(8) . .
C1 C4 C17 118.5(7) . .
C5 C4 C17 121.3(8) . .
C2 C5 C4 121.6(7) . .
C2 C5 H1 119.2 . .
C4 C5 H1 119.2 . .
C2 C6 C7 122.4(7) . .
C2 C6 H2 118.8 . .
C7 C6 H2 118.8 . .
C6 C7 C1 120.2(7) . .
C6 C7 C18 122.5(8) . .
C1 C7 C18 117.3(7) . .
O1 C8 O4 126.9(5) . .
O1 C8 C2 118.1(5) . .
O4 C8 C2 115.0(5) . .
C13 C9 C10 118.9(6) . .
C13 C9 C14 120.0(6) . .
C10 C9 C14 121.2(6) . .
C9 C10 C11 121.9(7) . .
C9 C10 H3 119.1 . .
C11 C10 H3 119.1 . .
C3 C11 C10 118.8(7) . .
C3 C11 C15 120.0(6) . .
C10 C11 C15 121.0(7) . .
C3 C12 C13 116.0(7) . .
C3 C12 C16 123.9(6) . .
C13 C12 C16 120.0(7) . .
C9 C13 C12 122.6(7) . .
C9 C13 H4 118.7 . .
C12 C13 H4 118.7 . .
O2 C14 O3 125.3(6) . .
O2 C14 C9 120.4(6) . .
O3 C14 C9 114.3(6) . .
C11 C15 H5 109.5 . .
C11 C15 H6 109.5 . .
H5 C15 H6 109.5 . .
C11 C15 H7 109.5 . .
H5 C15 H7 109.5 . .
H6 C15 H7 109.5 . .
C12 C16 H8 109.5 . .
C12 C16 H9 109.5 . .
H8 C16 H9 109.5 . .
C12 C16 H10 109.5 . .
H8 C16 H10 109.5 . .
H9 C16 H10 109.5 . .
C4 C17 H11 109.5 . .
C4 C17 H12 109.5 . .
H11 C17 H12 109.5 . .
C4 C17 H13 109.5 . .
H11 C17 H13 109.5 . .
H12 C17 H13 109.5 . .
C7 C18 H14 109.5 . .
C7 C18 H15 109.5 . .
H14 C18 H15 109.5 . .
C7 C18 H16 109.5 . .
H14 C18 H16 109.5 . .
H15 C18 H16 109.5 . .

loop_
_geom_bond_atom_site_label_1
_geom_bond_atom_site_label_2
_geom_bond_distance
_geom_bond_site_symmetry_2
Zn1 O3 1.882(4) 3_675
Zn1 O3 1.882(4) .
Zn1 O3 1.882(4) 2_765
Zn1 O5 1.920(5) .
Zn1 Zn2 3.1186(10) 18_664
Zn1 Zn2 3.1188(10) 17_554
Zn1 Zn2 3.1188(10) 16_654
Zn2 O1 1.917(3) .
Zn2 O2 1.927(3) 11_454
Zn2 O4 1.935(3) 2_655
Zn2 O5 1.9450(16) 10_544
Zn2 Zn1 3.1187(10) 10_544
O1 C8 1.230(5) .
O2 C14 1.232(7) .
O2 Zn2 1.927(3) 17_554
O3 C14 1.266(7) .
O4 C8 1.284(5) .
O4 Zn2 1.935(3) 3_665
O5 Zn2 1.9450(16) 18_664
O5 Zn2 1.9452(16) 17_554
O5 Zn2 1.9452(17) 16_654
C1 C4 1.371(10) .
C1 C7 1.376(10) .
C1 C3 1.481(8) .
C2 C6 1.330(7) .
C2 C5 1.358(7) .
C2 C8 1.522(7) .
C3 C11 1.385(9) .
C3 C12 1.390(10) .
C4 C5 1.381(7) .
C4 C17 1.553(10) .
C5 H1 0.9300 .
C6 C7 1.375(8) .
C6 H2 0.9300 .
C7 C18 1.521(10) .
C9 C13 1.351(8) .
C9 C10 1.368(8) .
C9 C14 1.503(8) .
C10 C11 1.387(8) .
C10 H3 0.9300 .
C11 C15 1.481(10) .
C12 C13 1.438(8) .
C12 C16 1.530(9) .
C13 H4 0.9300 .
C15 H5 0.9600 .
C15 H6 0.9600 .
C15 H7 0.9600 .
C16 H8 0.9600 .
C16 H9 0.9600 .
C16 H10 0.9600 .
C17 H11 0.9600 .
C17 H12 0.9600 .
C17 H13 0.9600 .
C18 H14 0.9600 .
C18 H15 0.9600 .
C18 H16 0.9600 .

loop_
_geom_torsion_atom_site_label_1
_geom_torsion_atom_site_label_2
_geom_torsion_atom_site_label_3
_geom_torsion_atom_site_label_4
_geom_torsion
_geom_torsion_site_symmetry_1
_geom_torsion_site_symmetry_4
O2 Zn2 O1 C8 -126.2(5) 11_454 .
O4 Zn2 O1 C8 116.4(5) 2_655 .
O5 Zn2 O1 C8 -1.9(5) 10_544 .
Zn1 Zn2 O1 C8 -38.9(5) 10_544 .
O3 Zn1 O3 C14 -98.4(7) 3_675 .
O3 Zn1 O3 C14 144.2(6) 2_765 .
O5 Zn1 O3 C14 22.9(7) . .
Zn2 Zn1 O3 C14 -13.4(7) 18_664 .
Zn2 Zn1 O3 C14 16.7(6) 17_554 .
Zn2 Zn1 O3 C14 62.3(7) 16_654 .
O3 Zn1 O5 Zn2 -10.10(17) 3_675 18_664
O3 Zn1 O5 Zn2 -130.10(17) . 18_664
O3 Zn1 O5 Zn2 109.90(17) 2_765 18_664
Zn2 Zn1 O5 Zn2 -120.005(1) 17_554 18_664
Zn2 Zn1 O5 Zn2 120.0 16_654 18_664
O3 Zn1 O5 Zn2 109.91(17) 3_675 17_554
O3 Zn1 O5 Zn2 -10.09(17) . 17_554
O3 Zn1 O5 Zn2 -130.09(17) 2_765 17_554
Zn2 Zn1 O5 Zn2 120.005(2) 18_664 17_554
Zn2 Zn1 O5 Zn2 -120.0 16_654 17_554
O3 Zn1 O5 Zn2 -130.10(17) 3_675 16_654
O3 Zn1 O5 Zn2 109.90(17) . 16_654
O3 Zn1 O5 Zn2 -10.10(17) 2_765 16_654
Zn2 Zn1 O5 Zn2 -120.003(1) 18_664 16_654
Zn2 Zn1 O5 Zn2 120.0 17_554 16_654
C4 C1 C3 C11 -93.7(10) . .
C7 C1 C3 C11 87.6(10) . .
C4 C1 C3 C12 87.8(10) . .
C7 C1 C3 C12 -90.9(10) . .
C7 C1 C4 C5 -2.2(12) . .
C3 C1 C4 C5 179.1(7) . .
C7 C1 C4 C17 -179.1(7) . .
C3 C1 C4 C17 2.1(11) . .
C6 C2 C5 C4 -1.3(11) . .
C8 C2 C5 C4 176.6(6) . .
C1 C4 C5 C2 1.7(11) . .
C17 C4 C5 C2 178.5(7) . .
C5 C2 C6 C7 1.5(11) . .
C8 C2 C6 C7 -176.3(6) . .
C2 C6 C7 C1 -2.2(11) . .
C2 C6 C7 C18 -179.8(7) . .
C4 C1 C7 C6 2.4(12) . .
C3 C1 C7 C6 -178.9(6) . .
C4 C1 C7 C18 -179.8(6) . .
C3 C1 C7 C18 -1.1(11) . .
Zn2 O1 C8 O4 8.6(9) . .
Zn2 O1 C8 C2 -169.4(3) . .
Zn2 O4 C8 O1 -7.4(9) 3_665 .
Zn2 O4 C8 C2 170.6(3) 3_665 .
C6 C2 C8 O1 -2.9(8) . .
C5 C2 C8 O1 179.3(6) . .
C6 C2 C8 O4 178.9(6) . .
C5 C2 C8 O4 1.1(8) . .
C13 C9 C10 C11 -2.7(11) . .
C14 C9 C10 C11 177.3(6) . .
C12 C3 C11 C10 1.4(12) . .
C1 C3 C11 C10 -177.0(7) . .
C12 C3 C11 C15 -174.0(8) . .
C1 C3 C11 C15 7.6(11) . .
C9 C10 C11 C3 1.5(11) . .
C9 C10 C11 C15 176.9(7) . .
C11 C3 C12 C13 -2.8(13) . .
C1 C3 C12 C13 175.6(8) . .
C11 C3 C12 C16 -179.1(8) . .
C1 C3 C12 C16 -0.7(13) . .
C10 C9 C13 C12 1.2(13) . .
C14 C9 C13 C12 -178.9(7) . .
C3 C12 C13 C9 1.6(13) . .
C16 C12 C13 C9 178.0(8) . .
Zn2 O2 C14 O3 0.3(9) 17_554 .
Zn2 O2 C14 C9 179.3(4) 17_554 .
Zn1 O3 C14 O2 -17.8(11) . .
Zn1 O3 C14 C9 163.1(5) . .
C13 C9 C14 O2 179.6(7) . .
C10 C9 C14 O2 -0.5(10) . .
C13 C9 C14 O3 -1.4(10) . .
C10 C9 C14 O3 178.6(6) . .

loop_
_platon_squeeze_void_nr
_platon_squeeze_void_average_x
_platon_squeeze_void_average_y
_platon_squeeze_void_average_z
_platon_squeeze_void_volume
_platon_squeeze_void_count_electrons
_platon_squeeze_void_content
1 -0.012 0.451 0.001 16491 1829 ' '
